data_7708996
loop_
_publ_author_name
'Mears, Kristian L.'
'Bhide, Malavika A.'
'Knapp, Caroline E.'
'Carmalt, Claire J.'

_publ_section_title
;
 Investigations into the structure, reactivity, and AACVD of aluminium and
 gallium amidoenoate complexes.
;
_journal_issue 1
_journal_name_full 'Dalton transactions (Cambridge, England : 2003)'
_journal_page_first 156
_journal_page_last 167
_journal_paper_doi 10.1039/d1dt03365d
_journal_volume 51
_journal_year 2021
_chemical_formula_moiety 'C18 H32 Cl Ga N2 O4'
_chemical_formula_sum 'C18 H32 Cl Ga N2 O4'
_chemical_formula_weight 445.62
_chemical_name_systematic 'Gallium chlorido bis-isopropylamidoenoate'
_chemical_properties_physical Moisture-sensitive
_space_group_crystal_system monoclinic
_space_group_IT_number 14
_space_group_name_Hall '-P 2yn'
_space_group_name_H-M_alt 'P 1 21/n 1'
_atom_sites_solution_hydrogens geom
_atom_sites_solution_primary dual
_audit_creation_date 2021-03-11
_audit_creation_method
;
Olex2 1.3
(compiled 2020.11.12 svn.r5f609507 for OlexSys, GUI svn.r6272)
;
_audit_update_record
;
2021-08-06 deposited with the CCDC.	2021-11-26 downloaded from the CCDC.
;
_cell_angle_alpha 90
_cell_angle_beta 103.144(2)
_cell_angle_gamma 90
_cell_formula_units_Z 4
_cell_length_a 12.1961(2)
_cell_length_b 12.6013(2)
_cell_length_c 14.5825(2)
_cell_measurement_reflns_used 24955
_cell_measurement_temperature 149.99(10)
_cell_measurement_theta_max 73.4170
_cell_measurement_theta_min 3.6710
_cell_volume 2182.42(6)
_computing_cell_refinement 'CrysAlisPro 1.171.39.46e (Rigaku OD, 2018)'
_computing_data_collection 'CrysAlisPro 1.171.39.46e (Rigaku OD, 2018)'
_computing_data_reduction 'CrysAlisPro 1.171.39.46e (Rigaku OD, 2018)'
_computing_molecular_graphics 'Olex2 1.3 (Dolomanov et al., 2009)'
_computing_publication_material 'Olex2 1.3 (Dolomanov et al., 2009)'
_computing_structure_refinement 'SHELXL 2018/3 (Sheldrick, 2015)'
_computing_structure_solution 'ShelXT (Sheldrick, 2015)'
_diffrn_ambient_environment N~2~
_diffrn_ambient_temperature 149.99(10)
_diffrn_detector 'CCD area detector'
_diffrn_detector_area_resol_mean 5.6
_diffrn_detector_type 'Bruker SMART CCD 6000 area detector'
_diffrn_measured_fraction_theta_full 0.994
_diffrn_measured_fraction_theta_max 0.989
_diffrn_measurement_details
;
List of Runs (angles in degrees, time in seconds):

  # Type    Start    End  Width  t~exp~   \w     \q     \k     \f   Frames
#--------------------------------------------------------------------------
  1  \w    -73.00 -21.00   1.00    1.00    --  -43.42 -38.00  90.00   52
  2  \w   -106.00 -67.00   1.00    1.00    --  -43.42 -57.00 -60.00   39
  3  \w    -90.00 -64.00   1.00    1.00    --  -43.42 -77.00 120.00   26
  4  \w    -58.00 -12.00   1.00    1.00    --  -43.42 -77.00   0.00   46
  5  \w    -62.00  27.00   1.00    1.00    --  -43.42  57.00-150.00   89
  6  \w    -37.00 -12.00   1.00    1.00    --  -43.42 -77.00 120.00   25
  7  \w   -115.00 -12.00   1.00    1.00    --  -43.42 -77.00-150.00  103
  8  \w    -62.00 -17.00   1.00    1.00    --  -43.42 -57.00 -60.00   45
  9  \w    -85.00  -2.00   1.00    1.00    --  -43.42 125.00 -90.00   83
 10  \w   -117.00 -14.00   1.00    1.00    --  -43.42 -77.00  90.00  103
 11  \w    -49.00 -12.00   1.00    1.00    --  -43.42 -77.00 -90.00   37
 12  \w   -117.00 -74.00   1.00    1.00    --  -43.42 -77.00 -90.00   43
 13  \w      1.00  61.00   1.00    1.00    --   43.42 -99.00  90.00   60
 14  \w     74.00 100.00   1.00    1.00    --  105.83  77.00 -90.00   26
 15  \w     78.00 108.00   1.00    1.00    --  105.83  61.00 -90.00   30
 16  \w     78.00 176.00   1.00    1.00    --  105.83  61.00  30.00   98
 17  \w    124.00 150.00   1.00    1.00    --  105.83  77.00-180.00   26
 18  \w     74.00 100.00   1.00    1.00    --  105.83  77.00   0.00   26
 19  \w     74.00 100.00   1.00    1.00    --  105.83  77.00-180.00   26
 20  \w     27.00  99.00   1.00    1.00    --  105.83 -94.00  60.00   72
 21  \w     78.00 129.00   1.00    1.00    --  105.83  61.00-120.00   51
 22  \w     78.00 170.00   1.00    1.00    --  105.83  61.00 120.00   92
 23  \w     74.00 100.00   1.00    1.00    --  105.83  77.00 120.00   26
 24  \w     81.00 107.00   1.00    1.00    --  105.83 -94.00 -30.00   26
 25  \w     78.00 103.00   1.00    1.00    --  105.83  61.00-180.00   25
 26  \w     74.00  99.00   1.00    1.00    --  105.83  77.00 -60.00   25
 27  \w    129.00 177.00   1.00    1.00    --  105.83  77.00 -60.00   48
 28  \w     74.00 100.00   1.00    1.00    --  105.83  77.00-150.00   26
 29  \w     78.00 165.00   1.00    1.00    --  105.83  61.00 -30.00   87
 30  \w     79.00 105.00   1.00    1.00    --  105.83  61.00 150.00   26
 31  \w     36.00 118.00   1.00    1.00    --  105.83-125.00-120.00   82
 32  \w    151.00 176.00   1.00    1.00    --  105.83  61.00   0.00   25
 33  \w     74.00  99.00   1.00    1.00    --  105.83  77.00 -30.00   25
 34  \w    148.00 176.00   1.00    1.00    --  105.83  61.00-150.00   28
 35  \w     79.00 105.00   1.00    1.00    --  105.83  61.00   0.00   26
 36  \w    114.00 178.00   1.00    1.00    --  105.83  77.00-120.00   64
 37  \w     78.00 145.00   1.00    1.00    --  105.83  61.00-150.00   67
 38  \w     78.00 104.00   1.00    1.00    --  105.83  61.00  90.00   26
 39  \w    148.00 175.00   1.00    1.00    --  105.83  77.00  90.00   27
 40  \w     79.00 144.00   1.00    1.00    --  105.83  61.00 -60.00   65
 41  \w     74.00 100.00   1.00    1.00    --  105.83  77.00  30.00   26
 42  \w     74.00 100.00   1.00    1.00    --  105.83  77.00  90.00   26
 43  \w     78.00 104.00   1.00    1.00    --  105.83  61.00  60.00   26
 44  \w     74.00 177.00   1.00    1.00    --  105.83  77.00 150.00  103
 45  \w     74.00  99.00   1.00    1.00    --  105.83  77.00-120.00   25
 46  \w     37.00 135.00   1.00    1.00    --  105.83 -77.00-120.00   98
 47  \w     34.00 113.00   1.00    1.00    --  105.83-125.00-180.00   79
 48  \w     77.00 174.00   1.00    1.00    --  105.83  66.00  70.70   97
;
_diffrn_measurement_device 'three-circle diffractometer'
_diffrn_measurement_device_type 'Bruker SMART CCD 6000 area detector'
_diffrn_measurement_method '\w scans'
_diffrn_orient_matrix_type 'CrysAlisPro convention (1999,Acta A55,543-557)'
_diffrn_orient_matrix_UB_11 -0.1229068000
_diffrn_orient_matrix_UB_12 -0.0033235000
_diffrn_orient_matrix_UB_13 -0.0570051000
_diffrn_orient_matrix_UB_21 -0.0263093000
_diffrn_orient_matrix_UB_22 0.1003773000
_diffrn_orient_matrix_UB_23 0.0513807000
_diffrn_orient_matrix_UB_31 0.0320555000
_diffrn_orient_matrix_UB_32 0.0696735000
_diffrn_orient_matrix_UB_33 -0.0766937000
_diffrn_radiation_monochromator graphite
_diffrn_radiation_probe x-ray
_diffrn_radiation_type 'Cu K\a'
_diffrn_radiation_wavelength 1.54184
_diffrn_reflns_av_R_equivalents 0.0240
_diffrn_reflns_av_unetI/netI 0.0110
_diffrn_reflns_Laue_measured_fraction_full 0.994
_diffrn_reflns_Laue_measured_fraction_max 0.989
_diffrn_reflns_limit_h_max 15
_diffrn_reflns_limit_h_min -15
_diffrn_reflns_limit_k_max 15
_diffrn_reflns_limit_k_min -15
_diffrn_reflns_limit_l_max 17
_diffrn_reflns_limit_l_min -18
_diffrn_reflns_number 32986
_diffrn_reflns_point_group_measured_fraction_full 0.994
_diffrn_reflns_point_group_measured_fraction_max 0.989
_diffrn_reflns_theta_full 67.684
_diffrn_reflns_theta_max 73.674
_diffrn_reflns_theta_min 4.275
_diffrn_source 'sealed X-ray tube'
_diffrn_source_target Mo
_diffrn_source_type 'SuperNova (Cu) X-ray Source'
_exptl_absorpt_coefficient_mu 3.048
_exptl_absorpt_correction_T_max 1.00000
_exptl_absorpt_correction_T_min 0.70130
_exptl_absorpt_correction_type multi-scan
_exptl_absorpt_process_details
;
CrysAlisPro 1.171.39.46e (Rigaku Oxford Diffraction, 2018)
Empirical absorption correction using spherical harmonics,
 implemented in SCALE3 ABSPACK scaling algorithm.
;
_exptl_crystal_colour 'clear colourless'
_exptl_crystal_colour_lustre clear
_exptl_crystal_colour_primary colourless
_exptl_crystal_density_diffrn 1.356
_exptl_crystal_description irregular
_exptl_crystal_F_000 936
_exptl_crystal_preparation 'reaction of gallium chloride with 2 equiv of lithium salt of ligand'
_exptl_crystal_recrystallization_method 'crystallised from hexane'
_exptl_crystal_size_max 0.18
_exptl_crystal_size_mid 0.15
_exptl_crystal_size_min 0.1
_refine_diff_density_max 0.881
_refine_diff_density_min -0.347
_refine_diff_density_rms 0.055
_refine_ls_extinction_method none
_refine_ls_goodness_of_fit_ref 1.087
_refine_ls_hydrogen_treatment constr
_refine_ls_matrix_type full
_refine_ls_number_parameters 243
_refine_ls_number_reflns 4359
_refine_ls_number_restraints 0
_refine_ls_restrained_S_all 1.087
_refine_ls_R_factor_all 0.0315
_refine_ls_R_factor_gt 0.0308
_refine_ls_shift/su_max 0.001
_refine_ls_shift/su_mean 0.000
_refine_ls_structure_factor_coef Fsqd
_refine_ls_weighting_details 'w=1/[\s^2^(Fo^2^)+(0.0300P)^2^+2.3575P] where P=(Fo^2^+2Fc^2^)/3'
_refine_ls_weighting_scheme calc
_refine_ls_wR_factor_gt 0.0798
_refine_ls_wR_factor_ref 0.0802
_reflns_Friedel_coverage 0.000
_reflns_number_gt 4231
_reflns_number_total 4359
_reflns_threshold_expression 'I > 2\s(I)'
_cod_data_source_file d1dt03365d2.cif
_cod_data_source_block exp_1511
_cod_depositor_comments 'Adding full bibliography for 7708993--7708999.cif.'
_cod_database_code 7708996
_shelx_shelxl_version_number 2018/3
_chemical_oxdiff_formula 'Ga Cl C18 H32 O4 N2'
_chemical_oxdiff_usercomment 'CEK KLM'
_shelx_space_group_comment
;
The symmetry employed for this shelxl refinement is uniquely defined
by the following loop, which should always be used as a source of
symmetry information in preference to the above space-group names.
They are only intended as comments.
;
_shelx_estimated_absorpt_t_max 0.750
_shelx_estimated_absorpt_t_min 0.610
_reflns_odcompleteness_completeness 99.39
_reflns_odcompleteness_iscentric 1
_reflns_odcompleteness_theta 66.97
_olex2_refinement_description
;
1.a Ternary CH refined with riding coordinates:
 C16(H16), C7(H7)
1.b Secondary CH2 refined with riding coordinates:
 C5(H5A,H5B), C14(H14A,H14B)
1.c Aromatic/amide H refined with riding coordinates:
 C11(H11), C2(H2)
1.d Idealised Me refined as rotating group:
 C13(H13A,H13B,H13C), C18(H18A,H18B,H18C), C4(H4A,H4B,H4C), C9(H9A,H9B,H9C),
 C8(H8A,H8B,H8C), C17(H17A,H17B,H17C), C6(H6A,H6B,H6C), C15(H15A,H15B,H15C)
;
_olex2_date_sample_data_collection 2019-03-06
_olex2_exptl_crystal_mounting_method 'mounted on a nylon loop'
_olex2_submission_original_sample_id xstr1007
_olex2_submission_special_instructions 'No special instructions were received'
_oxdiff_exptl_absorpt_empirical_details
;
Empirical correction (ABSPACK) includes:
- Absorption correction using spherical harmonics
- Frame scaling
;
_oxdiff_exptl_absorpt_empirical_full_max 1.512
_oxdiff_exptl_absorpt_empirical_full_min 0.772

loop_
_space_group_symop_operation_xyz
'x, y, z'
'-x+1/2, y+1/2, -z+1/2'
'-x, -y, -z'
'x-1/2, -y-1/2, z-1/2'

loop_
_atom_site_label
_atom_site_type_symbol
_atom_site_fract_x
_atom_site_fract_y
_atom_site_fract_z
_atom_site_U_iso_or_equiv
_atom_site_adp_type
_atom_site_occupancy
_atom_site_site_symmetry_order
_atom_site_calc_flag
_atom_site_refinement_flags_posn
_atom_site_refinement_flags_adp
_atom_site_refinement_flags_occupancy
_atom_site_disorder_assembly
_atom_site_disorder_group
Ga1 Ga 0.48768(2) 0.31438(2) 0.25725(2) 0.02192(8) Uani 1 1 d . . . . .
Cl1 Cl 0.49841(4) 0.49207(4) 0.26499(4) 0.03730(13) Uani 1 1 d . . . . .
O3 O 0.58155(11) 0.31277(11) 0.38736(9) 0.0283(3) Uani 1 1 d . . . . .
O1 O 0.40238(12) 0.33320(12) 0.12422(10) 0.0299(3) Uani 1 1 d . . . . .
O4 O 0.74241(12) 0.37076(13) 0.47925(10) 0.0355(3) Uani 1 1 d . . . . .
O2 O 0.25878(13) 0.41702(13) 0.02998(11) 0.0378(4) Uani 1 1 d . . . . .
N2 N 0.60073(13) 0.23284(12) 0.21199(11) 0.0240(3) Uani 1 1 d . . . . .
N1 N 0.35745(13) 0.24805(13) 0.29042(11) 0.0264(3) Uani 1 1 d . . . . .
C1 C 0.30140(17) 0.36336(16) 0.10902(14) 0.0293(4) Uani 1 1 d . . . . .
C12 C 0.70963(16) 0.24741(15) 0.24943(14) 0.0258(4) Uani 1 1 d . . . . .
C10 C 0.68633(17) 0.32750(15) 0.39859(14) 0.0269(4) Uani 1 1 d . . . . .
C11 C 0.75066(16) 0.30021(16) 0.33445(14) 0.0285(4) Uani 1 1 d . . . . .
H11 H 0.826513 0.318536 0.349399 0.034 Uiso 1 1 calc R U . . .
C3 C 0.25360(17) 0.28127(16) 0.24853(15) 0.0291(4) Uani 1 1 d . . . . .
C2 C 0.22739(17) 0.34330(17) 0.16727(15) 0.0318(4) Uani 1 1 d . . . . .
H2 H 0.155920 0.373269 0.150800 0.038 Uiso 1 1 calc R U . . .
C16 C 0.55746(19) 0.16400(16) 0.12815(14) 0.0309(4) Uani 1 1 d . . . . .
H16 H 0.475778 0.161785 0.121958 0.037 Uiso 1 1 calc R U . . .
C7 C 0.37000(19) 0.16903(18) 0.36831(15) 0.0361(5) Uani 1 1 d . . . . .
H7 H 0.299396 0.128989 0.358396 0.043 Uiso 1 1 calc R U . . .
C13 C 0.80048(18) 0.20816(19) 0.20269(16) 0.0369(5) Uani 1 1 d . . . . .
H13A H 0.824582 0.138825 0.226210 0.055 Uiso 1 1 calc R U . . .
H13B H 0.863288 0.256076 0.216323 0.055 Uiso 1 1 calc R U . . .
H13C H 0.771326 0.204630 0.135818 0.055 Uiso 1 1 calc R U . . .
C18 C 0.5726(2) 0.2109(2) 0.03522(15) 0.0399(5) Uani 1 1 d . . . . .
H18A H 0.555175 0.285310 0.033315 0.060 Uiso 1 1 calc R U . . .
H18B H 0.522922 0.175671 -0.016301 0.060 Uiso 1 1 calc R U . . .
H18C H 0.649080 0.201299 0.030261 0.060 Uiso 1 1 calc R U . . .
C4 C 0.15339(18) 0.2500(2) 0.28739(18) 0.0412(5) Uani 1 1 d . . . . .
H4A H 0.134274 0.177265 0.271749 0.062 Uiso 1 1 calc R U . . .
H4B H 0.090479 0.294575 0.260504 0.062 Uiso 1 1 calc R U . . .
H4C H 0.171793 0.258193 0.354600 0.062 Uiso 1 1 calc R U . . .
C5 C 0.3373(2) 0.4459(2) -0.02745(16) 0.0394(5) Uani 1 1 d . . . . .
H5A H 0.367619 0.382595 -0.050294 0.047 Uiso 1 1 calc R U . . .
H5B H 0.399245 0.486703 0.009517 0.047 Uiso 1 1 calc R U . . .
C14 C 0.6755(2) 0.4158(2) 0.54084(16) 0.0390(5) Uani 1 1 d . . . . .
H14A H 0.638247 0.359700 0.567757 0.047 Uiso 1 1 calc R U . . .
H14B H 0.618491 0.463019 0.505481 0.047 Uiso 1 1 calc R U . . .
C9 C 0.4629(2) 0.09031(19) 0.36480(18) 0.0446(6) Uani 1 1 d . . . . .
H9A H 0.449664 0.058859 0.303300 0.067 Uiso 1 1 calc R U . . .
H9B H 0.463803 0.035856 0.411010 0.067 Uiso 1 1 calc R U . . .
H9C H 0.534131 0.126339 0.377882 0.067 Uiso 1 1 calc R U . . .
C8 C 0.3876(2) 0.2222(3) 0.46471(16) 0.0516(7) Uani 1 1 d . . . . .
H8A H 0.456715 0.261790 0.476994 0.077 Uiso 1 1 calc R U . . .
H8B H 0.391302 0.169000 0.512401 0.077 Uiso 1 1 calc R U . . .
H8C H 0.325963 0.269380 0.465318 0.077 Uiso 1 1 calc R U . . .
C17 C 0.5949(2) 0.04882(19) 0.14137(18) 0.0482(6) Uani 1 1 d . . . . .
H17A H 0.673305 0.043762 0.140769 0.072 Uiso 1 1 calc R U . . .
H17B H 0.551563 0.006702 0.091152 0.072 Uiso 1 1 calc R U . . .
H17C H 0.583585 0.023280 0.200545 0.072 Uiso 1 1 calc R U . . .
C6 C 0.2748(2) 0.5103(2) -0.10804(18) 0.0500(6) Uani 1 1 d . . . . .
H6A H 0.324903 0.530619 -0.147094 0.075 Uiso 1 1 calc R U . . .
H6B H 0.245208 0.572779 -0.084681 0.075 Uiso 1 1 calc R U . . .
H6C H 0.213965 0.469117 -0.144339 0.075 Uiso 1 1 calc R U . . .
C15 C 0.7530(2) 0.4750(2) 0.61635(19) 0.0527(7) Uani 1 1 d . . . . .
H15A H 0.790309 0.529466 0.588875 0.079 Uiso 1 1 calc R U . . .
H15B H 0.807937 0.427222 0.651764 0.079 Uiso 1 1 calc R U . . .
H15C H 0.710902 0.506823 0.657390 0.079 Uiso 1 1 calc R U . . .

loop_
_atom_site_aniso_label
_atom_site_aniso_U_11
_atom_site_aniso_U_22
_atom_site_aniso_U_33
_atom_site_aniso_U_23
_atom_site_aniso_U_13
_atom_site_aniso_U_12
Ga1 0.02085(13) 0.02144(13) 0.02575(13) -0.00162(8) 0.01004(9) -0.00143(8)
Cl1 0.0357(3) 0.0211(2) 0.0569(3) -0.0017(2) 0.0142(2) -0.00195(18)
O3 0.0275(7) 0.0337(7) 0.0255(7) -0.0038(6) 0.0096(5) -0.0052(6)
O1 0.0260(7) 0.0371(8) 0.0280(7) 0.0013(6) 0.0090(6) 0.0060(6)
O4 0.0307(7) 0.0456(9) 0.0300(7) -0.0114(6) 0.0066(6) -0.0061(7)
O2 0.0313(8) 0.0458(9) 0.0367(8) 0.0098(7) 0.0082(6) 0.0070(7)
N2 0.0268(8) 0.0226(8) 0.0241(8) -0.0023(6) 0.0088(6) 0.0008(6)
N1 0.0264(8) 0.0270(8) 0.0282(8) -0.0015(7) 0.0113(6) -0.0046(6)
C1 0.0285(10) 0.0281(10) 0.0312(10) -0.0018(8) 0.0065(8) 0.0015(8)
C12 0.0261(9) 0.0245(9) 0.0295(9) 0.0036(7) 0.0116(8) 0.0040(7)
C10 0.0290(10) 0.0245(9) 0.0269(9) -0.0003(7) 0.0057(8) -0.0023(8)
C11 0.0220(9) 0.0318(10) 0.0319(10) -0.0011(8) 0.0069(8) -0.0005(8)
C3 0.0266(9) 0.0273(10) 0.0363(10) -0.0078(8) 0.0135(8) -0.0060(8)
C2 0.0215(9) 0.0343(11) 0.0398(11) -0.0013(9) 0.0076(8) 0.0017(8)
C16 0.0365(11) 0.0289(10) 0.0273(10) -0.0065(8) 0.0075(8) 0.0010(8)
C7 0.0355(11) 0.0403(12) 0.0345(11) 0.0078(9) 0.0119(9) -0.0116(9)
C13 0.0302(11) 0.0450(12) 0.0384(11) -0.0014(10) 0.0135(9) 0.0096(9)
C18 0.0420(12) 0.0522(14) 0.0270(10) -0.0044(10) 0.0108(9) 0.0057(11)
C4 0.0286(11) 0.0476(13) 0.0516(14) -0.0038(11) 0.0179(10) -0.0106(10)
C5 0.0383(12) 0.0442(13) 0.0382(12) 0.0053(10) 0.0138(10) 0.0042(10)
C14 0.0421(12) 0.0449(13) 0.0326(11) -0.0113(10) 0.0140(9) -0.0055(10)
C9 0.0481(14) 0.0340(12) 0.0492(14) 0.0137(10) 0.0059(11) -0.0063(10)
C8 0.0478(14) 0.080(2) 0.0315(12) 0.0016(12) 0.0190(11) -0.0175(14)
C17 0.0636(16) 0.0325(12) 0.0458(13) -0.0113(10) 0.0066(12) 0.0082(11)
C6 0.0516(15) 0.0554(16) 0.0454(14) 0.0138(12) 0.0161(12) 0.0083(12)
C15 0.0527(15) 0.0573(16) 0.0482(14) -0.0168(13) 0.0115(12) -0.0024(13)

loop_
_atom_type_symbol
_atom_type_description
_atom_type_scat_dispersion_real
_atom_type_scat_dispersion_imag
_atom_type_scat_source
C C 0.0181 0.0091 'International Tables Vol C Tables 4.2.6.8 and 6.1.1.4'
H H 0.0000 0.0000 'International Tables Vol C Tables 4.2.6.8 and 6.1.1.4'
Cl Cl 0.3639 0.7018 'International Tables Vol C Tables 4.2.6.8 and 6.1.1.4'
Ga Ga -1.2846 0.7763 'International Tables Vol C Tables 4.2.6.8 and 6.1.1.4'
N N 0.0311 0.0180 'International Tables Vol C Tables 4.2.6.8 and 6.1.1.4'
O O 0.0492 0.0322 'International Tables Vol C Tables 4.2.6.8 and 6.1.1.4'

loop_
_geom_angle_atom_site_label_1
_geom_angle_atom_site_label_2
_geom_angle_atom_site_label_3
_geom_angle
_geom_angle_site_symmetry_1
_geom_angle_site_symmetry_3
_geom_angle_publ_flag
O3 Ga1 Cl1 87.00(4) . . ?
O3 Ga1 O1 172.85(6) . . ?
O1 Ga1 Cl1 86.67(5) . . ?
N2 Ga1 Cl1 120.32(5) . . ?
N2 Ga1 O3 91.13(6) . . ?
N2 Ga1 O1 89.20(6) . . ?
N1 Ga1 Cl1 117.16(5) . . ?
N1 Ga1 O3 94.82(6) . . ?
N1 Ga1 O1 91.03(6) . . ?
N1 Ga1 N2 122.42(7) . . ?
C10 O3 Ga1 118.00(12) . . ?
C1 O1 Ga1 118.66(13) . . ?
C10 O4 C14 117.07(16) . . ?
C1 O2 C5 116.48(16) . . ?
C12 N2 Ga1 120.36(13) . . ?
C12 N2 C16 123.40(16) . . ?
C16 N2 Ga1 115.93(12) . . ?
C3 N1 Ga1 119.40(14) . . ?
C3 N1 C7 118.53(17) . . ?
C7 N1 Ga1 121.76(13) . . ?
O1 C1 O2 118.55(18) . . ?
O1 C1 C2 125.45(19) . . ?
O2 C1 C2 115.99(18) . . ?
N2 C12 C11 123.63(17) . . ?
N2 C12 C13 122.46(18) . . ?
C11 C12 C13 113.91(18) . . ?
O3 C10 O4 118.30(18) . . ?
O3 C10 C11 125.69(18) . . ?
O4 C10 C11 115.99(18) . . ?
C12 C11 H11 117.6 . . ?
C10 C11 C12 124.81(18) . . ?
C10 C11 H11 117.6 . . ?
N1 C3 C2 124.88(18) . . ?
N1 C3 C4 120.5(2) . . ?
C2 C3 C4 114.59(19) . . ?
C1 C2 H2 117.9 . . ?
C3 C2 C1 124.30(19) . . ?
C3 C2 H2 117.9 . . ?
N2 C16 H16 104.7 . . ?
N2 C16 C18 114.18(18) . . ?
N2 C16 C17 114.23(17) . . ?
C18 C16 H16 104.7 . . ?
C17 C16 H16 104.7 . . ?
C17 C16 C18 112.87(19) . . ?
N1 C7 H7 107.3 . . ?
N1 C7 C9 111.05(18) . . ?
N1 C7 C8 112.1(2) . . ?
C9 C7 H7 107.3 . . ?
C9 C7 C8 111.6(2) . . ?
C8 C7 H7 107.3 . . ?
C12 C13 H13A 109.5 . . ?
C12 C13 H13B 109.5 . . ?
C12 C13 H13C 109.5 . . ?
H13A C13 H13B 109.5 . . ?
H13A C13 H13C 109.5 . . ?
H13B C13 H13C 109.5 . . ?
C16 C18 H18A 109.5 . . ?
C16 C18 H18B 109.5 . . ?
C16 C18 H18C 109.5 . . ?
H18A C18 H18B 109.5 . . ?
H18A C18 H18C 109.5 . . ?
H18B C18 H18C 109.5 . . ?
C3 C4 H4A 109.5 . . ?
C3 C4 H4B 109.5 . . ?
C3 C4 H4C 109.5 . . ?
H4A C4 H4B 109.5 . . ?
H4A C4 H4C 109.5 . . ?
H4B C4 H4C 109.5 . . ?
O2 C5 H5A 110.1 . . ?
O2 C5 H5B 110.1 . . ?
O2 C5 C6 107.80(19) . . ?
H5A C5 H5B 108.5 . . ?
C6 C5 H5A 110.1 . . ?
C6 C5 H5B 110.1 . . ?
O4 C14 H14A 110.2 . . ?
O4 C14 H14B 110.2 . . ?
O4 C14 C15 107.61(19) . . ?
H14A C14 H14B 108.5 . . ?
C15 C14 H14A 110.2 . . ?
C15 C14 H14B 110.2 . . ?
C7 C9 H9A 109.5 . . ?
C7 C9 H9B 109.5 . . ?
C7 C9 H9C 109.5 . . ?
H9A C9 H9B 109.5 . . ?
H9A C9 H9C 109.5 . . ?
H9B C9 H9C 109.5 . . ?
C7 C8 H8A 109.5 . . ?
C7 C8 H8B 109.5 . . ?
C7 C8 H8C 109.5 . . ?
H8A C8 H8B 109.5 . . ?
H8A C8 H8C 109.5 . . ?
H8B C8 H8C 109.5 . . ?
C16 C17 H17A 109.5 . . ?
C16 C17 H17B 109.5 . . ?
C16 C17 H17C 109.5 . . ?
H17A C17 H17B 109.5 . . ?
H17A C17 H17C 109.5 . . ?
H17B C17 H17C 109.5 . . ?
C5 C6 H6A 109.5 . . ?
C5 C6 H6B 109.5 . . ?
C5 C6 H6C 109.5 . . ?
H6A C6 H6B 109.5 . . ?
H6A C6 H6C 109.5 . . ?
H6B C6 H6C 109.5 . . ?
C14 C15 H15A 109.5 . . ?
C14 C15 H15B 109.5 . . ?
C14 C15 H15C 109.5 . . ?
H15A C15 H15B 109.5 . . ?
H15A C15 H15C 109.5 . . ?
H15B C15 H15C 109.5 . . ?

loop_
_geom_bond_atom_site_label_1
_geom_bond_atom_site_label_2
_geom_bond_distance
_geom_bond_site_symmetry_2
_geom_bond_publ_flag
Ga1 Cl1 2.2443(5) . ?
Ga1 O3 1.9807(14) . ?
Ga1 O1 1.9960(14) . ?
Ga1 N2 1.9510(16) . ?
Ga1 N1 1.9506(16) . ?
O3 C10 1.264(2) . ?
O1 C1 1.259(2) . ?
O4 C10 1.335(2) . ?
O4 C14 1.459(3) . ?
O2 C1 1.335(2) . ?
O2 C5 1.454(3) . ?
N2 C12 1.329(2) . ?
N2 C16 1.494(2) . ?
N1 C3 1.342(3) . ?
N1 C7 1.492(3) . ?
C1 C2 1.396(3) . ?
C12 C11 1.396(3) . ?
C12 C13 1.510(3) . ?
C10 C11 1.394(3) . ?
C11 H11 0.9300 . ?
C3 C2 1.395(3) . ?
C3 C4 1.512(3) . ?
C2 H2 0.9300 . ?
C16 H16 0.9800 . ?
C16 C18 1.528(3) . ?
C16 C17 1.521(3) . ?
C7 H7 0.9800 . ?
C7 C9 1.516(3) . ?
C7 C8 1.528(3) . ?
C13 H13A 0.9600 . ?
C13 H13B 0.9600 . ?
C13 H13C 0.9600 . ?
C18 H18A 0.9600 . ?
C18 H18B 0.9600 . ?
C18 H18C 0.9600 . ?
C4 H4A 0.9600 . ?
C4 H4B 0.9600 . ?
C4 H4C 0.9600 . ?
C5 H5A 0.9700 . ?
C5 H5B 0.9700 . ?
C5 C6 1.487(3) . ?
C14 H14A 0.9700 . ?
C14 H14B 0.9700 . ?
C14 C15 1.480(3) . ?
C9 H9A 0.9600 . ?
C9 H9B 0.9600 . ?
C9 H9C 0.9600 . ?
C8 H8A 0.9600 . ?
C8 H8B 0.9600 . ?
C8 H8C 0.9600 . ?
C17 H17A 0.9600 . ?
C17 H17B 0.9600 . ?
C17 H17C 0.9600 . ?
C6 H6A 0.9600 . ?
C6 H6B 0.9600 . ?
C6 H6C 0.9600 . ?
C15 H15A 0.9600 . ?
C15 H15B 0.9600 . ?
C15 H15C 0.9600 . ?

loop_
_geom_torsion_atom_site_label_1
_geom_torsion_atom_site_label_2
_geom_torsion_atom_site_label_3
_geom_torsion_atom_site_label_4
_geom_torsion
_geom_torsion_site_symmetry_1
_geom_torsion_site_symmetry_2
_geom_torsion_site_symmetry_3
_geom_torsion_site_symmetry_4
_geom_torsion_publ_flag
Ga1 O3 C10 O4 151.91(14) . . . . ?
Ga1 O3 C10 C11 -29.6(3) . . . . ?
Ga1 O1 C1 O2 152.60(15) . . . . ?
Ga1 O1 C1 C2 -29.1(3) . . . . ?
Ga1 N2 C12 C11 15.2(3) . . . . ?
Ga1 N2 C12 C13 -164.47(15) . . . . ?
Ga1 N2 C16 C18 100.83(18) . . . . ?
Ga1 N2 C16 C17 -127.16(18) . . . . ?
Ga1 N1 C3 C2 15.3(3) . . . . ?
Ga1 N1 C3 C4 -166.17(15) . . . . ?
Ga1 N1 C7 C9 -43.6(2) . . . . ?
Ga1 N1 C7 C8 82.0(2) . . . . ?
O3 C10 C11 C12 -3.3(3) . . . . ?
O1 C1 C2 C3 -3.8(3) . . . . ?
O4 C10 C11 C12 175.19(19) . . . . ?
O2 C1 C2 C3 174.54(19) . . . . ?
N2 C12 C11 C10 11.9(3) . . . . ?
N1 C3 C2 C1 12.1(3) . . . . ?
C1 O2 C5 C6 -176.5(2) . . . . ?
C12 N2 C16 C18 -72.8(2) . . . . ?
C12 N2 C16 C17 59.2(3) . . . . ?
C10 O4 C14 C15 -170.2(2) . . . . ?
C3 N1 C7 C9 142.77(19) . . . . ?
C3 N1 C7 C8 -91.6(2) . . . . ?
C16 N2 C12 C11 -171.42(18) . . . . ?
C16 N2 C12 C13 8.9(3) . . . . ?
C7 N1 C3 C2 -171.0(2) . . . . ?
C7 N1 C3 C4 7.6(3) . . . . ?
C13 C12 C11 C10 -168.4(2) . . . . ?
C4 C3 C2 C1 -166.5(2) . . . . ?
C5 O2 C1 O1 -6.4(3) . . . . ?
C5 O2 C1 C2 175.16(19) . . . . ?
C14 O4 C10 O3 -11.1(3) . . . . ?
C14 O4 C10 C11 170.27(19) . . . . ?
